data_7011187
loop_
_publ_author_name
'Paolo Passaniti'
'Wesley R. Browne'
'Fiona C. Lynch'
'Donal Hughes'
'Mark Nieuwenhuyzen'
'Paraic James'
'Mauro Maestri'
'Johannes G. Vos'

_publ_section_title
;
 Synthesis, spectroscopic and electrochemical properties of mononuclear
 and dinuclear bis(bipy)ruthenium(II) complexes containing
 dimethoxyphenyl(pyridin-2-yl)-1,2,4-triazole ligands
;
_journal_issue 8
_journal_name_full 'J. Chem. Soc., Dalton Trans.'
_journal_page_first 1740
_journal_page_last 1746
_journal_paper_doi 10.1039/b108728m
_journal_year 2002
_chemical_formula_sum 'C22 H18 N8 O2'
_chemical_formula_weight 426.44
_chemical_name_systematic
; 
? 
;
_space_group_IT_number 14
_symmetry_cell_setting monoclinic
_symmetry_space_group_name_Hall '-P 2ybc'
_symmetry_space_group_name_H-M 'P 1 21/c 1'
_atom_sites_solution_hydrogens geom
_atom_sites_solution_primary direct
_atom_sites_solution_secondary difmap
_audit_creation_method SHELXL-97
_cell_angle_alpha 90.00
_cell_angle_beta 106.44(2)
_cell_angle_gamma 90.00
_cell_formula_units_Z 2
_cell_length_a 9.235(3)
_cell_length_b 11.636(3)
_cell_length_c 10.096(3)
_cell_measurement_temperature 293(2)
_cell_volume 1040.5(5)
_computing_structure_refinement 'SHELXL-97 (Sheldrick, 1997)'
_computing_structure_solution 'SHELXS-97 (Sheldrick, 1990)'
_diffrn_ambient_temperature 293(2)
_diffrn_measured_fraction_theta_full 1.000
_diffrn_measured_fraction_theta_max 1.000
_diffrn_measurement_device_type 'Siemens P4'
_diffrn_measurement_method XSCANS
_diffrn_radiation_monochromator graphite
_diffrn_radiation_source 'fine-focus sealed tube'
_diffrn_radiation_type MoK\a
_diffrn_radiation_wavelength 0.71073
_diffrn_reflns_av_R_equivalents 0.0528
_diffrn_reflns_av_sigmaI/netI 0.1285
_diffrn_reflns_limit_h_max 9
_diffrn_reflns_limit_h_min -1
_diffrn_reflns_limit_k_max 12
_diffrn_reflns_limit_k_min -1
_diffrn_reflns_limit_l_max 10
_diffrn_reflns_limit_l_min -10
_diffrn_reflns_number 1853
_diffrn_reflns_theta_full 22.50
_diffrn_reflns_theta_max 22.50
_diffrn_reflns_theta_min 2.30
_diffrn_standards_interval_count 97
_diffrn_standards_number 3
_exptl_absorpt_coefficient_mu 0.093
_exptl_absorpt_correction_type none
_exptl_crystal_colour Colourless
_exptl_crystal_density_diffrn 1.361
_exptl_crystal_density_method 'not measured'
_exptl_crystal_description Block
_exptl_crystal_F_000 444
_exptl_crystal_size_max 0.76
_exptl_crystal_size_mid 0.21
_exptl_crystal_size_min 0.30
_refine_diff_density_max 0.244
_refine_diff_density_min -0.256
_refine_diff_density_rms 0.059
_refine_ls_extinction_method none
_refine_ls_goodness_of_fit_ref 1.005
_refine_ls_hydrogen_treatment mixed
_refine_ls_matrix_type full
_refine_ls_number_parameters 145
_refine_ls_number_reflns 1359
_refine_ls_number_restraints 0
_refine_ls_restrained_S_all 1.005
_refine_ls_R_factor_all 0.1399
_refine_ls_R_factor_gt 0.0609
_refine_ls_shift/su_max 0.000
_refine_ls_shift/su_mean 0.000
_refine_ls_structure_factor_coef Fsqd
_refine_ls_weighting_details 'calc w=1/[\s^2^(Fo^2^)+(0.0401P)^2^+0.0000P] where P=(Fo^2^+2Fc^2^)/3'
_refine_ls_weighting_scheme calc
_refine_ls_wR_factor_gt 0.0992
_refine_ls_wR_factor_ref 0.1235
_reflns_number_gt 769
_reflns_number_total 1359
_reflns_threshold_expression >2sigma(I)
_cod_data_source_file b108728m.txt
_cod_data_source_block tia1
_cod_depositor_comments
;
The following automatic conversions were performed:
'_symmetry_cell_setting' value 'Monoclinic' changed to 'monoclinic'
according to '/home/saulius/struct/CIF-dictionaries/cif_core.dic'
dictionary named 'cif_core.dic' version 2.4.1 from 2010-06-29.

Automatic conversion script
Id: cif_fix_enum 1527 2010-12-29 10:47:43Z saulius 
;
_cod_original_sg_symbol_H-M P21/c
_cod_database_code 7011187

loop_
_symmetry_equiv_pos_as_xyz
'x, y, z'
'-x, y+1/2, -z+1/2'
'-x, -y, -z'
'x, -y-1/2, z-1/2'

loop_
_atom_site_label
_atom_site_type_symbol
_atom_site_fract_x
_atom_site_fract_y
_atom_site_fract_z
_atom_site_U_iso_or_equiv
_atom_site_adp_type
_atom_site_occupancy
_atom_site_symmetry_multiplicity
_atom_site_calc_flag
_atom_site_refinement_flags
_atom_site_disorder_assembly
_atom_site_disorder_group
N1 N -0.2947(5) 0.9709(4) -0.3154(4) 0.0395(13) Uani 1 1 d . . .
C2 C -0.3419(7) 1.0630(5) -0.3973(5) 0.0511(18) Uani 1 1 d . . .
H2 H -0.3186 1.0612 -0.4972 0.061 Uiso 1 1 d R . .
C3 C -0.4262(6) 1.1516(4) -0.3665(5) 0.0399(14) Uani 1 1 d . . .
H3 H -0.4476 1.2183 -0.4381 0.048 Uiso 1 1 d R . .
C4 C -0.4620(6) 1.1470(5) -0.2437(5) 0.0377(14) Uani 1 1 d . . .
H4 H -0.5113 1.2170 -0.2169 0.045 Uiso 1 1 d R . .
C5 C -0.4169(5) 1.0535(4) -0.1579(5) 0.0281(13) Uani 1 1 d . . .
H5 H -0.4254 1.0396 -0.0564 0.034 Uiso 1 1 d R . .
C6 C -0.3318(5) 0.9678(4) -0.1971(4) 0.0228(12) Uani 1 1 d . . .
C7 C -0.2719(5) 0.8688(4) -0.1058(4) 0.0233(12) Uani 1 1 d . . .
N8 N -0.2796(4) 0.8651(3) 0.0244(4) 0.0231(10) Uani 1 1 d . . .
N9 N -0.2032(4) 0.7658(3) 0.0724(3) 0.0230(10) Uani 1 1 d . . .
H9 H -0.1888 0.7422 0.1830 0.028 Uiso 1 1 d R . .
C10 C -0.1564(5) 0.7149(4) -0.0278(4) 0.0211(12) Uani 1 1 d . . .
N11 N -0.2004(4) 0.7785(3) -0.1443(3) 0.0202(10) Uani 1 1 d . . .
C12 C -0.0747(5) 0.6055(4) -0.0131(4) 0.0215(12) Uani 1 1 d . . .
C13 C -0.0998(5) 0.5318(4) -0.1266(5) 0.0204(12) Uani 1 1 d . . .
H13 H -0.1862 0.5590 -0.2264 0.025 Uiso 1 1 d R . .
C14 C 0.0263(5) 0.5740(4) 0.1142(4) 0.0229(12) Uani 1 1 d . . .
O15 O 0.0482(4) 0.6536(3) 0.2173(3) 0.0319(9) Uani 1 1 d . . .
C16 C 0.1358(6) 0.6192(5) 0.3532(4) 0.0434(16) Uani 1 1 d . . .
H16A H 0.2498 0.6020 0.3457 0.052 Uiso 1 1 d R . .
H16B H 0.0681 0.5418 0.3802 0.052 Uiso 1 1 d R . .
H16C H 0.1396 0.7016 0.4086 0.052 Uiso 1 1 d R . .

loop_
_atom_site_aniso_label
_atom_site_aniso_U_11
_atom_site_aniso_U_22
_atom_site_aniso_U_33
_atom_site_aniso_U_23
_atom_site_aniso_U_13
_atom_site_aniso_U_12
N1 0.054(3) 0.037(3) 0.036(3) 0.010(2) 0.026(2) 0.013(3)
C2 0.071(5) 0.049(4) 0.041(3) 0.025(3) 0.028(3) 0.026(4)
C3 0.049(4) 0.032(3) 0.038(3) 0.014(3) 0.011(3) 0.016(3)
C4 0.044(4) 0.029(3) 0.040(3) 0.002(3) 0.011(3) 0.006(3)
C5 0.035(3) 0.025(3) 0.026(3) 0.000(2) 0.010(3) 0.008(3)
C6 0.022(3) 0.024(3) 0.020(3) 0.001(2) 0.003(2) 0.005(3)
C7 0.027(3) 0.026(3) 0.018(3) 0.000(2) 0.007(2) -0.002(3)
N8 0.027(3) 0.020(2) 0.023(2) 0.000(2) 0.0074(19) 0.003(2)
N9 0.031(3) 0.021(2) 0.018(2) 0.0015(19) 0.0091(19) 0.007(2)
C10 0.024(3) 0.020(3) 0.021(3) -0.001(2) 0.008(2) -0.001(3)
N11 0.031(3) 0.016(2) 0.017(2) -0.002(2) 0.0116(19) 0.000(2)
C12 0.025(3) 0.021(3) 0.022(3) -0.001(2) 0.012(2) 0.000(3)
C13 0.025(3) 0.018(3) 0.017(3) 0.006(2) 0.003(2) 0.004(3)
C14 0.030(3) 0.022(3) 0.018(3) -0.003(2) 0.008(2) -0.005(3)
O15 0.042(2) 0.025(2) 0.0233(18) -0.0053(17) 0.0007(17) 0.0124(18)
C16 0.053(4) 0.042(4) 0.026(3) -0.010(3) -0.005(3) 0.015(3)

loop_
_atom_type_symbol
_atom_type_description
_atom_type_scat_dispersion_real
_atom_type_scat_dispersion_imag
_atom_type_scat_source
C C 0.0033 0.0016 'International Tables Vol C Tables 4.2.6.8 and 6.1.1.4'
H H 0.0000 0.0000 'International Tables Vol C Tables 4.2.6.8 and 6.1.1.4'
N N 0.0061 0.0033 'International Tables Vol C Tables 4.2.6.8 and 6.1.1.4'
O O 0.0106 0.0060 'International Tables Vol C Tables 4.2.6.8 and 6.1.1.4'

loop_
_geom_angle_atom_site_label_1
_geom_angle_atom_site_label_2
_geom_angle_atom_site_label_3
_geom_angle
_geom_angle_site_symmetry_1
_geom_angle_site_symmetry_3
_geom_angle_publ_flag
C6 N1 C2 116.8(5) . . ?
N1 C2 C3 124.1(5) . . ?
C4 C3 C2 118.0(5) . . ?
C3 C4 C5 119.4(5) . . ?
C4 C5 C6 118.7(4) . . ?
N1 C6 C5 122.9(4) . . ?
N1 C6 C7 115.7(4) . . ?
C5 C6 C7 121.4(4) . . ?
N8 C7 N11 115.0(4) . . ?
N8 C7 C6 121.5(4) . . ?
N11 C7 C6 123.5(4) . . ?
C7 N8 N9 102.1(3) . . ?
C10 N9 N8 110.4(3) . . ?
N9 C10 N11 109.4(4) . . ?
N9 C10 C12 124.9(4) . . ?
N11 C10 C12 125.7(4) . . ?
C10 N11 C7 103.1(3) . . ?
C13 C12 C14 120.2(4) . . ?
C13 C12 C10 119.2(4) . . ?
C14 C12 C10 120.6(4) . . ?
C14 C13 C12 120.3(4) 3_565 . ?
O15 C14 C13 124.6(4) . 3_565 ?
O15 C14 C12 115.9(4) . . ?
C13 C14 C12 119.5(4) 3_565 . ?
C14 O15 C16 117.4(4) . . ?

loop_
_geom_bond_atom_site_label_1
_geom_bond_atom_site_label_2
_geom_bond_distance
_geom_bond_site_symmetry_2
_geom_bond_publ_flag
N1 C6 1.333(5) . ?
N1 C2 1.348(6) . ?
C2 C3 1.380(7) . ?
C3 C4 1.372(7) . ?
C4 C5 1.380(6) . ?
C5 C6 1.395(6) . ?
C6 C7 1.480(6) . ?
C7 N8 1.338(5) . ?
C7 N11 1.356(5) . ?
N8 N9 1.369(5) . ?
N9 C10 1.344(5) . ?
C10 N11 1.350(5) . ?
C10 C12 1.466(6) . ?
C12 C13 1.397(6) . ?
C12 C14 1.406(6) . ?
C13 C14 1.394(6) 3_565 ?
C14 O15 1.365(5) . ?
C14 C13 1.394(6) 3_565 ?
O15 C16 1.439(5) . ?
